data_4315768
loop_
_publ_author_name
'Theshini Perera'
'Patricia A. Marzilli'
'Frank R. Fronczek'
'Luigi G. Marzilli'

_publ_section_title
;
 NH NMR Shifts of New Structurally Characterized
 fac-[Re(CO)3(polyamine)]n+ Complexes Probed via Outer-Sphere
 Hydrogen-Bonding Interactions to Anions, Including the Paramagnetic
 [ReIVBr6]2- Anion
;
_journal_name_full 'Inorganic Chemistry'
_journal_page_first 5560
_journal_page_last 5572
_journal_paper_doi 10.1021/ic100386c
_journal_volume 49
_journal_year 2010
_chemical_formula_moiety 'C10 H19 N3 O3 Re, P F6'
_chemical_formula_sum 'C10 H19 F6 N3 O3 P Re'
_chemical_formula_weight 560.45
_chemical_name_systematic
; 
 ? 
;
_space_group_IT_number 2
_symmetry_cell_setting triclinic
_symmetry_space_group_name_Hall '-P 1'
_symmetry_space_group_name_H-M 'P -1'
_atom_sites_solution_hydrogens geom
_atom_sites_solution_primary direct
_atom_sites_solution_secondary difmap
_audit_creation_method SHELXL-97
_cell_angle_alpha 87.892(7)
_cell_angle_beta 84.975(6)
_cell_angle_gamma 89.380(7)
_cell_formula_units_Z 2
_cell_length_a 8.3290(10)
_cell_length_b 8.4008(10)
_cell_length_c 11.8149(15)
_cell_measurement_reflns_used 5933
_cell_measurement_temperature 90.0(5)
_cell_measurement_theta_max 33.1
_cell_measurement_theta_min 2.5
_cell_volume 822.93(17)
_computing_cell_refinement 'Denzo and Scalepack (Otwinowski & Minor, 1997)'
_computing_data_collection 'COLLECT (Nonius 1999)'
_computing_data_reduction 'Denzo and Scalepack (Otwinowski & Minor, 1997)'
_computing_molecular_graphics 'ORTEP-3 for Windows (Farrugia, 1997)'
_computing_publication_material 'SHELXL-97 (Sheldrick, 2008)'
_computing_structure_refinement 'SHELXL-97 (Sheldrick, 2008)'
_computing_structure_solution 'Direct_methods (SIR, Altomare, et al., 1994)'
_diffrn_ambient_temperature 90.0(5)
_diffrn_measured_fraction_theta_full 0.999
_diffrn_measured_fraction_theta_max 0.993
_diffrn_measurement_device 'Nonius KappaCCD (with Oxford Cryostream)'
_diffrn_measurement_method '\w and \f scans '
_diffrn_radiation_monochromator graphite
_diffrn_radiation_source 'fine-focus sealed tube'
_diffrn_radiation_type MoK\a
_diffrn_radiation_wavelength 0.71073
_diffrn_reflns_av_R_equivalents 0.030
_diffrn_reflns_av_sigmaI/netI 0.0427
_diffrn_reflns_limit_h_max 12
_diffrn_reflns_limit_h_min -12
_diffrn_reflns_limit_k_max 12
_diffrn_reflns_limit_k_min -12
_diffrn_reflns_limit_l_max 18
_diffrn_reflns_limit_l_min -18
_diffrn_reflns_number 24821
_diffrn_reflns_theta_full 25.0
_diffrn_reflns_theta_max 33.2
_diffrn_reflns_theta_min 2.8
_exptl_absorpt_coefficient_mu 7.559
_exptl_absorpt_correction_T_max 0.589
_exptl_absorpt_correction_T_min 0.412
_exptl_absorpt_correction_type multi-scan
_exptl_absorpt_process_details 'HKL Scalepack (Otwinowski & Minor 1997)'
_exptl_crystal_colour colorless
_exptl_crystal_density_diffrn 2.262
_exptl_crystal_density_method 'not measured'
_exptl_crystal_description 'needle fragment'
_exptl_crystal_F_000 536
_exptl_crystal_size_max 0.23
_exptl_crystal_size_mid 0.10
_exptl_crystal_size_min 0.07
_refine_diff_density_max 1.66
_refine_diff_density_min -1.89
_refine_diff_density_rms 0.186
_refine_ls_extinction_coef 0.0009(2)
_refine_ls_extinction_expression Fc^*^=kFc[1+0.001xFc^2^\l^3^/sin(2\q)]^-1/4^
_refine_ls_extinction_method SHELXL
_refine_ls_goodness_of_fit_ref 1.038
_refine_ls_hydrogen_treatment mixed
_refine_ls_matrix_type full
_refine_ls_number_parameters 231
_refine_ls_number_reflns 6238
_refine_ls_number_restraints 0
_refine_ls_restrained_S_all 1.038
_refine_ls_R_factor_all 0.032
_refine_ls_R_factor_gt 0.026
_refine_ls_shift/su_max 0.001
_refine_ls_shift/su_mean 0.000
_refine_ls_structure_factor_coef Fsqd
_refine_ls_weighting_details 'calc w=1/[\s^2^(Fo^2^)+(0.0245P)^2^+0.3934P] where P=(Fo^2^+2Fc^2^)/3'
_refine_ls_weighting_scheme calc
_refine_ls_wR_factor_gt 0.054
_refine_ls_wR_factor_ref 0.055
_reflns_number_gt 5634
_reflns_number_total 6238
_reflns_threshold_expression I>2\s(I)
_cod_data_source_file ic100386c_si_002_2.cif
_cod_data_source_block Theshini52
_cod_depositor_comments
;
The following automatic conversions were performed:

'_symmetry_cell_setting' value 'Triclinic' changed to 'triclinic'
according to the built-in table from CIF Core dictionary named
'cif_core.dic' version 2.4.1 from 2010-06-29.

Automatic conversion script
Id: cif_fix_values 1646 2011-03-28 12:23:43Z adriana 
;
_cod_original_sg_symbol_H-M 'P -1 '
_cod_database_code 4315768

loop_
_symmetry_equiv_pos_as_xyz
'x, y, z'
'-x, -y, -z'

loop_
_atom_site_label
_atom_site_type_symbol
_atom_site_fract_x
_atom_site_fract_y
_atom_site_fract_z
_atom_site_U_iso_or_equiv
_atom_site_adp_type
_atom_site_occupancy
_atom_site_symmetry_multiplicity
_atom_site_calc_flag
_atom_site_refinement_flags
_atom_site_disorder_assembly
_atom_site_disorder_group
Re1 Re 0.286141(11) 0.616605(11) 0.214281(8) 0.00884(4) Uani 1 1 d . . .
O1 O -0.0639(3) 0.6416(3) 0.1512(2) 0.0217(4) Uani 1 1 d . . .
O2 O 0.3440(3) 0.3737(2) 0.02682(17) 0.0160(4) Uani 1 1 d . . .
O3 O 0.1897(3) 0.3386(2) 0.38168(18) 0.0184(4) Uani 1 1 d . . .
N1 N 0.5477(3) 0.5950(3) 0.2469(2) 0.0135(4) Uani 1 1 d . . .
H21N H 0.549(4) 0.503(5) 0.269(3) 0.016 Uiso 1 1 d . . .
H22N H 0.604(4) 0.610(4) 0.179(3) 0.016 Uiso 1 1 d . . .
N2 N 0.2403(3) 0.8007(3) 0.35288(19) 0.0111(4) Uani 1 1 d . . .
N3 N 0.3674(3) 0.8253(3) 0.1031(2) 0.0127(4) Uani 1 1 d . . .
H31N H 0.461(4) 0.855(4) 0.120(3) 0.015 Uiso 1 1 d . . .
H32N H 0.386(4) 0.781(4) 0.031(3) 0.015 Uiso 1 1 d . . .
C1 C 0.0674(3) 0.6327(3) 0.1762(2) 0.0138(5) Uani 1 1 d . . .
C2 C 0.3243(3) 0.4667(3) 0.0966(2) 0.0126(5) Uani 1 1 d . . .
C3 C 0.2254(3) 0.4429(3) 0.3180(2) 0.0133(5) Uani 1 1 d . . .
C4 C 0.6250(3) 0.6853(3) 0.3342(3) 0.0160(5) Uani 1 1 d . . .
H4A H 0.6728 0.7840 0.2980 0.019 Uiso 1 1 calc R . .
H4B H 0.7134 0.6199 0.3629 0.019 Uiso 1 1 calc R . .
C5 C 0.5069(3) 0.7289(3) 0.4338(2) 0.0152(5) Uani 1 1 d . . .
H5A H 0.5680 0.7654 0.4960 0.018 Uiso 1 1 calc R . .
H5B H 0.4467 0.6324 0.4622 0.018 Uiso 1 1 calc R . .
C6 C 0.3870(3) 0.8583(3) 0.4038(2) 0.0128(5) Uani 1 1 d . . .
H6A H 0.3516 0.9152 0.4737 0.015 Uiso 1 1 calc R . .
H6B H 0.4431 0.9361 0.3496 0.015 Uiso 1 1 calc R . .
C7 C 0.1500(3) 0.9445(3) 0.3110(2) 0.0129(5) Uani 1 1 d . . .
H7A H 0.1252 1.0144 0.3760 0.015 Uiso 1 1 calc R . .
H7B H 0.0458 0.9077 0.2874 0.015 Uiso 1 1 calc R . .
C8 C 0.2313(3) 1.0452(3) 0.2134(2) 0.0133(5) Uani 1 1 d . . .
H8A H 0.3385 1.0774 0.2345 0.016 Uiso 1 1 calc R . .
H8B H 0.1666 1.1435 0.2036 0.016 Uiso 1 1 calc R . .
C9 C 0.2538(3) 0.9646(3) 0.0998(2) 0.0135(5) Uani 1 1 d . . .
H9A H 0.1479 0.9279 0.0793 0.016 Uiso 1 1 calc R . .
H9B H 0.2961 1.0429 0.0402 0.016 Uiso 1 1 calc R . .
C10 C 0.1301(3) 0.7294(3) 0.4481(2) 0.0160(5) Uani 1 1 d . . .
H10A H 0.1838 0.6382 0.4832 0.024 Uiso 1 1 calc R . .
H10B H 0.0310 0.6939 0.4182 0.024 Uiso 1 1 calc R . .
H10C H 0.1037 0.8095 0.5052 0.024 Uiso 1 1 calc R . .
P1 P 0.73784(8) 0.18263(8) 0.21950(6) 0.01156(12) Uani 1 1 d . . .
F1 F 0.6903(2) 0.3095(2) 0.12176(15) 0.0198(4) Uani 1 1 d . . .
F2 F 0.8895(2) 0.1263(2) 0.13932(16) 0.0231(4) Uani 1 1 d . . .
F3 F 0.7792(2) 0.0556(2) 0.31738(15) 0.0201(4) Uani 1 1 d . . .
F4 F 0.5806(2) 0.2383(2) 0.29889(15) 0.0197(4) Uani 1 1 d . . .
F5 F 0.6285(2) 0.0510(2) 0.16615(15) 0.0178(3) Uani 1 1 d . . .
F6 F 0.8418(2) 0.3145(2) 0.27254(16) 0.0249(4) Uani 1 1 d . . .

loop_
_atom_site_aniso_label
_atom_site_aniso_U_11
_atom_site_aniso_U_22
_atom_site_aniso_U_33
_atom_site_aniso_U_23
_atom_site_aniso_U_13
_atom_site_aniso_U_12
Re1 0.00974(5) 0.00830(5) 0.00844(5) -0.00172(3) 0.00009(3) 0.00032(3)
O1 0.0154(9) 0.0239(11) 0.0263(12) -0.0010(9) -0.0044(8) -0.0015(8)
O2 0.0216(10) 0.0127(9) 0.0138(9) -0.0052(7) 0.0002(8) 0.0001(7)
O3 0.0238(10) 0.0134(10) 0.0172(10) 0.0017(8) 0.0016(8) -0.0031(8)
N1 0.0143(10) 0.0128(11) 0.0133(11) -0.0027(9) 0.0004(8) 0.0019(8)
N2 0.0115(9) 0.0113(10) 0.0101(10) -0.0025(8) 0.0010(8) -0.0008(8)
N3 0.0138(10) 0.0121(11) 0.0120(10) -0.0025(8) 0.0009(8) 0.0013(8)
C1 0.0141(11) 0.0135(12) 0.0135(12) -0.0025(10) 0.0012(9) -0.0022(9)
C2 0.0129(11) 0.0120(12) 0.0127(12) 0.0000(9) 0.0003(9) -0.0008(9)
C3 0.0160(12) 0.0128(12) 0.0110(11) -0.0035(9) -0.0003(9) 0.0029(9)
C4 0.0126(11) 0.0169(13) 0.0192(13) -0.0032(11) -0.0047(10) 0.0005(10)
C5 0.0156(12) 0.0175(13) 0.0128(12) -0.0025(10) -0.0039(10) 0.0050(10)
C6 0.0144(11) 0.0140(12) 0.0107(11) -0.0045(9) -0.0029(9) 0.0014(9)
C7 0.0116(11) 0.0117(12) 0.0153(12) -0.0038(9) 0.0004(9) 0.0026(9)
C8 0.0155(12) 0.0094(11) 0.0152(12) -0.0024(9) -0.0021(9) 0.0051(9)
C9 0.0182(12) 0.0112(12) 0.0113(11) -0.0013(9) -0.0020(9) 0.0039(9)
C10 0.0163(12) 0.0172(13) 0.0133(12) -0.0007(10) 0.0060(10) 0.0013(10)
P1 0.0118(3) 0.0121(3) 0.0110(3) -0.0024(2) -0.0019(2) 0.0015(2)
F1 0.0286(9) 0.0172(8) 0.0137(8) 0.0015(7) -0.0043(7) 0.0035(7)
F2 0.0124(8) 0.0366(11) 0.0201(9) -0.0057(8) 0.0018(7) 0.0043(7)
F3 0.0263(9) 0.0173(9) 0.0174(9) -0.0001(7) -0.0063(7) 0.0067(7)
F4 0.0210(8) 0.0210(9) 0.0163(8) -0.0032(7) 0.0032(7) 0.0075(7)
F5 0.0175(8) 0.0188(8) 0.0178(8) -0.0065(7) -0.0023(6) -0.0028(6)
F6 0.0311(10) 0.0259(10) 0.0191(9) -0.0036(8) -0.0081(8) -0.0115(8)

loop_
_atom_type_symbol
_atom_type_description
_atom_type_scat_dispersion_real
_atom_type_scat_dispersion_imag
_atom_type_scat_source
C C 0.0033 0.0016 'International Tables Vol C Tables 4.2.6.8 and 6.1.1.4'
H H 0.0000 0.0000 'International Tables Vol C Tables 4.2.6.8 and 6.1.1.4'
F F 0.0171 0.0103 'International Tables Vol C Tables 4.2.6.8 and 6.1.1.4'
N N 0.0061 0.0033 'International Tables Vol C Tables 4.2.6.8 and 6.1.1.4'
O O 0.0106 0.0060 'International Tables Vol C Tables 4.2.6.8 and 6.1.1.4'
P P 0.1023 0.0942 'International Tables Vol C Tables 4.2.6.8 and 6.1.1.4'
Re Re -1.0185 7.2310 'International Tables Vol C Tables 4.2.6.8 and 6.1.1.4'

loop_
_geom_angle_atom_site_label_1
_geom_angle_atom_site_label_2
_geom_angle_atom_site_label_3
_geom_angle
_geom_angle_site_symmetry_1
_geom_angle_site_symmetry_3
_geom_angle_publ_flag
C2 Re1 C3 88.60(11) . . ?
C2 Re1 C1 88.04(11) . . ?
C3 Re1 C1 89.13(12) . . ?
C2 Re1 N3 94.29(10) . . ?
C3 Re1 N3 175.89(10) . . ?
C1 Re1 N3 93.89(10) . . ?
C2 Re1 N1 88.79(10) . . ?
C3 Re1 N1 92.82(11) . . ?
C1 Re1 N1 176.23(10) . . ?
N3 Re1 N1 84.32(9) . . ?
C2 Re1 N2 178.85(10) . . ?
C3 Re1 N2 92.51(10) . . ?
C1 Re1 N2 91.66(10) . . ?
N3 Re1 N2 84.63(8) . . ?
N1 Re1 N2 91.47(8) . . ?
C4 N1 Re1 124.41(17) . . ?
C4 N1 H21N 106(3) . . ?
Re1 N1 H21N 99(3) . . ?
C4 N1 H22N 109(2) . . ?
Re1 N1 H22N 106(2) . . ?
H21N N1 H22N 112(3) . . ?
C10 N2 C6 107.3(2) . . ?
C10 N2 C7 104.6(2) . . ?
C6 N2 C7 107.9(2) . . ?
C10 N2 Re1 108.81(16) . . ?
C6 N2 Re1 115.86(16) . . ?
C7 N2 Re1 111.70(16) . . ?
C9 N3 Re1 116.75(17) . . ?
C9 N3 H31N 111(2) . . ?
Re1 N3 H31N 109(2) . . ?
C9 N3 H32N 111(2) . . ?
Re1 N3 H32N 103(2) . . ?
H31N N3 H32N 105(3) . . ?
O1 C1 Re1 178.8(3) . . ?
O2 C2 Re1 178.2(2) . . ?
O3 C3 Re1 179.1(3) . . ?
N1 C4 C5 112.7(2) . . ?
N1 C4 H4A 109.1 . . ?
C5 C4 H4A 109.1 . . ?
N1 C4 H4B 109.1 . . ?
C5 C4 H4B 109.1 . . ?
H4A C4 H4B 107.8 . . ?
C4 C5 C6 113.4(2) . . ?
C4 C5 H5A 108.9 . . ?
C6 C5 H5A 108.9 . . ?
C4 C5 H5B 108.9 . . ?
C6 C5 H5B 108.9 . . ?
H5A C5 H5B 107.7 . . ?
N2 C6 C5 115.2(2) . . ?
N2 C6 H6A 108.5 . . ?
C5 C6 H6A 108.5 . . ?
N2 C6 H6B 108.5 . . ?
C5 C6 H6B 108.5 . . ?
H6A C6 H6B 107.5 . . ?
N2 C7 C8 117.7(2) . . ?
N2 C7 H7A 107.9 . . ?
C8 C7 H7A 107.9 . . ?
N2 C7 H7B 107.9 . . ?
C8 C7 H7B 107.9 . . ?
H7A C7 H7B 107.2 . . ?
C7 C8 C9 115.3(2) . . ?
C7 C8 H8A 108.5 . . ?
C9 C8 H8A 108.5 . . ?
C7 C8 H8B 108.5 . . ?
C9 C8 H8B 108.5 . . ?
H8A C8 H8B 107.5 . . ?
N3 C9 C8 112.0(2) . . ?
N3 C9 H9A 109.2 . . ?
C8 C9 H9A 109.2 . . ?
N3 C9 H9B 109.2 . . ?
C8 C9 H9B 109.2 . . ?
H9A C9 H9B 107.9 . . ?
N2 C10 H10A 109.5 . . ?
N2 C10 H10B 109.5 . . ?
H10A C10 H10B 109.5 . . ?
N2 C10 H10C 109.5 . . ?
H10A C10 H10C 109.5 . . ?
H10B C10 H10C 109.5 . . ?
F2 P1 F6 91.48(11) . . ?
F2 P1 F3 91.25(11) . . ?
F6 P1 F3 90.81(10) . . ?
F2 P1 F1 90.13(10) . . ?
F6 P1 F1 90.27(10) . . ?
F3 P1 F1 178.22(11) . . ?
F2 P1 F4 178.58(11) . . ?
F6 P1 F4 89.80(11) . . ?
F3 P1 F4 89.34(10) . . ?
F1 P1 F4 89.26(10) . . ?
F2 P1 F5 89.66(10) . . ?
F6 P1 F5 178.71(11) . . ?
F3 P1 F5 89.77(10) . . ?
F1 P1 F5 89.12(10) . . ?
F4 P1 F5 89.05(10) . . ?

loop_
_geom_bond_atom_site_label_1
_geom_bond_atom_site_label_2
_geom_bond_distance
_geom_bond_site_symmetry_2
_geom_bond_publ_flag
Re1 C2 1.914(3) . ?
Re1 C3 1.914(3) . ?
Re1 C1 1.917(3) . ?
Re1 N3 2.226(2) . ?
Re1 N1 2.249(2) . ?
Re1 N2 2.299(2) . ?
O1 C1 1.159(3) . ?
O2 C2 1.157(3) . ?
O3 C3 1.157(3) . ?
N1 C4 1.496(4) . ?
N1 H21N 0.81(4) . ?
N1 H22N 0.90(4) . ?
N2 C10 1.500(3) . ?
N2 C6 1.501(3) . ?
N2 C7 1.507(4) . ?
N3 C9 1.498(4) . ?
N3 H31N 0.86(4) . ?
N3 H32N 0.94(4) . ?
C4 C5 1.519(4) . ?
C4 H4A 0.9900 . ?
C4 H4B 0.9900 . ?
C5 C6 1.521(4) . ?
C5 H5A 0.9900 . ?
C5 H5B 0.9900 . ?
C6 H6A 0.9900 . ?
C6 H6B 0.9900 . ?
C7 C8 1.520(4) . ?
C7 H7A 0.9900 . ?
C7 H7B 0.9900 . ?
C8 C9 1.521(4) . ?
C8 H8A 0.9900 . ?
C8 H8B 0.9900 . ?
C9 H9A 0.9900 . ?
C9 H9B 0.9900 . ?
C10 H10A 0.9800 . ?
C10 H10B 0.9800 . ?
C10 H10C 0.9800 . ?
P1 F2 1.5896(18) . ?
P1 F6 1.5931(19) . ?
P1 F3 1.6019(19) . ?
P1 F1 1.6145(19) . ?
P1 F4 1.6180(18) . ?
P1 F5 1.6198(18) . ?

loop_
_geom_hbond_atom_site_label_D
_geom_hbond_atom_site_label_H
_geom_hbond_atom_site_label_A
_geom_hbond_distance_DH
_geom_hbond_distance_HA
_geom_hbond_distance_DA
_geom_hbond_angle_DHA
_geom_hbond_site_symmetry_A
N1 H21N F4 0.81(4) 2.25(4) 3.051(3) 169(4) .
N1 H22N O2 0.90(4) 2.43(4) 3.282(3) 158(3) 2_665
N3 H31N F5 0.86(4) 2.28(4) 3.059(3) 150(3) 1_565
N3 H32N F1 0.94(4) 2.13(4) 3.005(3) 154(3) 2_665

loop_
_geom_torsion_atom_site_label_1
_geom_torsion_atom_site_label_2
_geom_torsion_atom_site_label_3
_geom_torsion_atom_site_label_4
_geom_torsion
_geom_torsion_site_symmetry_1
_geom_torsion_site_symmetry_2
_geom_torsion_site_symmetry_3
_geom_torsion_site_symmetry_4
_geom_torsion_publ_flag
C2 Re1 N1 C4 179.0(2) . . . . ?
C3 Re1 N1 C4 -92.5(2) . . . . ?
N3 Re1 N1 C4 84.6(2) . . . . ?
N2 Re1 N1 C4 0.1(2) . . . . ?
C3 Re1 N2 C10 -20.64(19) . . . . ?
C1 Re1 N2 C10 68.57(19) . . . . ?
N3 Re1 N2 C10 162.32(18) . . . . ?
N1 Re1 N2 C10 -113.52(18) . . . . ?
C3 Re1 N2 C6 100.24(19) . . . . ?
C1 Re1 N2 C6 -170.55(19) . . . . ?
N3 Re1 N2 C6 -76.80(18) . . . . ?
N1 Re1 N2 C6 7.36(19) . . . . ?
C3 Re1 N2 C7 -135.63(18) . . . . ?
C1 Re1 N2 C7 -46.42(18) . . . . ?
N3 Re1 N2 C7 47.33(17) . . . . ?
N1 Re1 N2 C7 131.49(17) . . . . ?
C2 Re1 N3 C9 127.4(2) . . . . ?
C1 Re1 N3 C9 39.1(2) . . . . ?
N1 Re1 N3 C9 -144.26(19) . . . . ?
N2 Re1 N3 C9 -52.24(19) . . . . ?
Re1 N1 C4 C5 27.7(3) . . . . ?
N1 C4 C5 C6 -71.5(3) . . . . ?
C10 N2 C6 C5 77.0(3) . . . . ?
C7 N2 C6 C5 -170.7(2) . . . . ?
Re1 N2 C6 C5 -44.7(3) . . . . ?
C4 C5 C6 N2 84.8(3) . . . . ?
C10 N2 C7 C8 179.6(2) . . . . ?
C6 N2 C7 C8 65.6(3) . . . . ?
Re1 N2 C7 C8 -62.9(3) . . . . ?
N2 C7 C8 C9 67.3(3) . . . . ?
Re1 N3 C9 C8 66.6(3) . . . . ?
C7 C8 C9 N3 -65.2(3) . . . . ?
